data_2221928
loop_
_publ_author_name
'Arshad, Muhammad Nadeem'
'Khan, Islam Ullah'
'Zia-ur-Rehman, Muhammad'
'Shafiq, Muhammad'

_publ_section_title
;
 Methyl 2-(benzenesulfonamido)acetate
;
_journal_coeditor_code BT2940
_journal_issue 6
_journal_name_full 'Acta Crystallographica Section E'
_journal_page_first o1204
_journal_paper_doi 10.1107/S160053680901616X
_journal_volume 65
_journal_year 2009
_chemical_formula_iupac 'C9 H11 N O4 S'
_chemical_formula_moiety 'C9 H11 N O4 S'
_chemical_formula_sum 'C9 H11 N O4 S'
_chemical_formula_weight 229.26
_chemical_melting_point 332
_chemical_name_systematic
;
Methyl 2-(benzenesulfonamido)acetate
;
_space_group_IT_number 4
_symmetry_cell_setting monoclinic
_symmetry_space_group_name_Hall 'P 2yb'
_symmetry_space_group_name_H-M 'P 1 21 1'
_atom_sites_solution_hydrogens geom
_atom_sites_solution_primary direct
_atom_sites_solution_secondary difmap
_audit_creation_method SHELXL-97
_cell_angle_alpha 90.00
_cell_angle_beta 100.087(3)
_cell_angle_gamma 90.00
_cell_formula_units_Z 2
_cell_length_a 9.7268(8)
_cell_length_b 5.0781(4)
_cell_length_c 10.9286(9)
_cell_measurement_reflns_used 2710
_cell_measurement_temperature 296(2)
_cell_measurement_theta_max 26.6
_cell_measurement_theta_min 2.6
_cell_volume 531.46(7)
_computing_cell_refinement 'SAINT (Bruker, 2007)'
_computing_data_collection 'APEX2 (Bruker, 2007)'
_computing_data_reduction 'SAINT (Bruker, 2007)'
_computing_molecular_graphics 'PLATON (Spek, 2009) and Mercury (Macrae <i>et al.</i>,  2006)'
_computing_publication_material 'SHELXTL (Sheldrick, 2008) and local programs'
_computing_structure_refinement 'SHELXL97 (Sheldrick, 2008)'
_computing_structure_solution 'SHELXS97 (Sheldrick, 2008)'
_diffrn_ambient_temperature 296(2)
_diffrn_measured_fraction_theta_full 0.995
_diffrn_measured_fraction_theta_max 0.988
_diffrn_measurement_device_type 'Bruker APEXII CCD area-detector'
_diffrn_measurement_method '\f and \w'
_diffrn_radiation_monochromator graphite
_diffrn_radiation_source 'fine-focus sealed tube'
_diffrn_radiation_type MoK\a
_diffrn_radiation_wavelength 0.71073
_diffrn_reflns_av_R_equivalents 0.0275
_diffrn_reflns_av_sigmaI/netI 0.0334
_diffrn_reflns_limit_h_max 13
_diffrn_reflns_limit_h_min -12
_diffrn_reflns_limit_k_max 6
_diffrn_reflns_limit_k_min -4
_diffrn_reflns_limit_l_max 15
_diffrn_reflns_limit_l_min -11
_diffrn_reflns_number 6159
_diffrn_reflns_theta_full 25.00
_diffrn_reflns_theta_max 29.28
_diffrn_reflns_theta_min 2.59
_exptl_absorpt_coefficient_mu 0.298
_exptl_absorpt_correction_T_max 0.9765
_exptl_absorpt_correction_T_min 0.9346
_exptl_absorpt_correction_type multi-scan
_exptl_absorpt_process_details '(SADABS; Bruker, 2007)'
_exptl_crystal_colour Colourless
_exptl_crystal_density_diffrn 1.433
_exptl_crystal_density_method 'not measured'
_exptl_crystal_description Plates
_exptl_crystal_F_000 240
_exptl_crystal_size_max 0.23
_exptl_crystal_size_mid 0.11
_exptl_crystal_size_min 0.08
_refine_diff_density_max 0.251
_refine_diff_density_min -0.259
_refine_ls_abs_structure_details 'Flack  (1983), 394 Friedel pairs'
_refine_ls_abs_structure_Flack 0.089(8)
_refine_ls_extinction_method none
_refine_ls_goodness_of_fit_ref 1.065
_refine_ls_hydrogen_treatment constr
_refine_ls_matrix_type full
_refine_ls_number_parameters 137
_refine_ls_number_reflns 2216
_refine_ls_number_restraints 1
_refine_ls_restrained_S_all 1.064
_refine_ls_R_factor_all 0.0433
_refine_ls_R_factor_gt 0.0357
_refine_ls_shift/su_max 0.000
_refine_ls_shift/su_mean 0.000
_refine_ls_structure_factor_coef Fsqd
_refine_ls_weighting_details 'calc w=1/[\s^2^(Fo^2^)+(0.0526P)^2^+0.0105P] where P=(Fo^2^+2Fc^2^)/3'
_refine_ls_weighting_scheme calc
_refine_ls_wR_factor_gt 0.0881
_refine_ls_wR_factor_ref 0.0917
_reflns_number_gt 1944
_reflns_number_total 2216
_reflns_threshold_expression I>2\s(I)
_cod_data_source_file bt2940.cif
_cod_data_source_block I
_cod_original_sg_symbol_H-M 'P 21'
_cod_database_code 2221928
_cod_database_fobs_code 2221928

loop_
_symmetry_equiv_pos_as_xyz
'x, y, z'
'-x, y+1/2, -z'

loop_
_atom_site_type_symbol
_atom_site_label
_atom_site_fract_x
_atom_site_fract_y
_atom_site_fract_z
_atom_site_U_iso_or_equiv
_atom_site_adp_type
_atom_site_calc_flag
_atom_site_refinement_flags
_atom_site_occupancy
_atom_site_disorder_assembly
_atom_site_disorder_group
S S1 0.61607(5) 0.09862(10) 0.21011(5) 0.03580(15) Uani d . 1 . .
O O1 0.52527(16) -0.0799(4) 0.25831(16) 0.0482(4) Uani d . 1 . .
O O2 0.72360(15) 0.0024(4) 0.14799(15) 0.0468(4) Uani d . 1 . .
O O3 0.27134(16) 0.0012(4) 0.03143(16) 0.0469(4) Uani d . 1 . .
O O4 0.16275(17) 0.2366(4) 0.15812(18) 0.0589(5) Uani d . 1 . .
N N1 0.51744(17) 0.2853(4) 0.11147(16) 0.0389(5) Uani d . 1 . .
H H1 0.5423 0.3294 0.0426 0.047 Uiso calc R 1 . .
C C1 0.6962(2) 0.2993(5) 0.3344(2) 0.0366(5) Uani d . 1 . .
C C2 0.6546(3) 0.2854(7) 0.4486(2) 0.0537(7) Uani d . 1 . .
H H2 0.5847 0.1687 0.4614 0.064 Uiso calc R 1 . .
C C3 0.7181(3) 0.4473(8) 0.5441(2) 0.0669(9) Uani d . 1 . .
H H3 0.6913 0.4382 0.6216 0.080 Uiso calc R 1 . .
C C4 0.8199(3) 0.6206(8) 0.5249(3) 0.0646(8) Uani d . 1 . .
H H4 0.8612 0.7303 0.5891 0.078 Uiso calc R 1 . .
C C5 0.8614(3) 0.6333(7) 0.4113(3) 0.0602(7) Uani d . 1 . .
H H5 0.9317 0.7494 0.3992 0.072 Uiso calc R 1 . .
C C6 0.7990(2) 0.4739(5) 0.3148(2) 0.0481(6) Uani d . 1 . .
H H6 0.8259 0.4843 0.2374 0.058 Uiso calc R 1 . .
C C7 0.3858(2) 0.3768(5) 0.1419(2) 0.0365(5) Uani d . 1 . .
H H7B 0.3610 0.5437 0.1008 0.044 Uiso calc R 1 . .
H H7A 0.3966 0.4050 0.2309 0.044 Uiso calc R 1 . .
C C8 0.2709(2) 0.1813(5) 0.10223(19) 0.0346(5) Uani d . 1 . .
C C9 0.0435(3) 0.0566(10) 0.1303(3) 0.0886(12) Uani d . 1 . .
H H9A 0.0132 0.0469 0.0419 0.133 Uiso calc R 1 . .
H H9B -0.0315 0.1204 0.1687 0.133 Uiso calc R 1 . .
H H9C 0.0709 -0.1155 0.1619 0.133 Uiso calc R 1 . .

loop_
_atom_site_aniso_label
_atom_site_aniso_U_11
_atom_site_aniso_U_22
_atom_site_aniso_U_33
_atom_site_aniso_U_12
_atom_site_aniso_U_13
_atom_site_aniso_U_23
S1 0.0316(2) 0.0341(3) 0.0417(3) -0.0008(3) 0.00653(19) 0.0014(3)
O1 0.0446(9) 0.0426(10) 0.0565(10) -0.0084(8) 0.0069(8) 0.0094(9)
O2 0.0390(8) 0.0496(11) 0.0525(10) 0.0075(8) 0.0099(7) -0.0064(8)
O3 0.0415(9) 0.0443(10) 0.0559(10) -0.0052(8) 0.0114(7) -0.0095(9)
O4 0.0329(8) 0.0774(14) 0.0701(11) -0.0025(9) 0.0194(8) -0.0181(11)
N1 0.0333(9) 0.0445(12) 0.0393(10) -0.0014(9) 0.0074(8) 0.0040(9)
C1 0.0292(10) 0.0377(13) 0.0412(11) 0.0037(9) 0.0014(8) 0.0020(10)
C2 0.0461(14) 0.0662(19) 0.0502(14) -0.0020(14) 0.0123(11) -0.0009(14)
C3 0.0632(17) 0.091(3) 0.0467(15) 0.0050(18) 0.0092(13) -0.0126(16)
C4 0.0643(16) 0.064(2) 0.0587(15) 0.0052(18) -0.0098(12) -0.0190(18)
C5 0.0537(14) 0.051(2) 0.0701(16) -0.0110(15) -0.0044(12) -0.0030(16)
C6 0.0469(13) 0.0451(16) 0.0518(14) -0.0052(12) 0.0071(11) 0.0017(12)
C7 0.0352(11) 0.0327(13) 0.0423(11) 0.0031(10) 0.0082(9) 0.0019(10)
C8 0.0295(10) 0.0394(14) 0.0342(10) 0.0059(9) 0.0038(8) 0.0031(10)
C9 0.0397(14) 0.116(3) 0.114(3) -0.0180(19) 0.0257(16) -0.015(3)

loop_
_atom_type_symbol
_atom_type_description
_atom_type_scat_dispersion_real
_atom_type_scat_dispersion_imag
_atom_type_scat_source
C C 0.0033 0.0000 'International Tables Vol C Tables 4.2.6.8 and 6.1.1.4'
H H 0.0000 0.0000 'International Tables Vol C Tables 4.2.6.8 and 6.1.1.4'
N N 0.0061 0.0000 'International Tables Vol C Tables 4.2.6.8 and 6.1.1.4'
O O 0.0106 0.0000 'International Tables Vol C Tables 4.2.6.8 and 6.1.1.4'
S S 0.1246 0.0000 'International Tables Vol C Tables 4.2.6.8 and 6.1.1.4'

loop_
_geom_angle_atom_site_label_1
_geom_angle_atom_site_label_2
_geom_angle_atom_site_label_3
_geom_angle_site_symmetry_1
_geom_angle_site_symmetry_3
_geom_angle
_geom_angle_publ_flag
O1 S1 O2 . . 120.61(11) ?
O1 S1 N1 . . 106.53(9) ?
O2 S1 N1 . . 106.36(9) ?
O1 S1 C1 . . 107.48(10) ?
O2 S1 C1 . . 107.55(10) ?
N1 S1 C1 . . 107.73(10) ?
C8 O4 C9 . . 115.6(2) ?
C7 N1 S1 . . 118.54(14) ?
C7 N1 H1 . . 120.7 ?
S1 N1 H1 . . 120.7 ?
C2 C1 C6 . . 120.6(2) ?
C2 C1 S1 . . 120.4(2) ?
C6 C1 S1 . . 119.01(17) ?
C1 C2 C3 . . 119.2(3) ?
C1 C2 H2 . . 120.4 ?
C3 C2 H2 . . 120.4 ?
C4 C3 C2 . . 120.3(3) ?
C4 C3 H3 . . 119.8 ?
C2 C3 H3 . . 119.8 ?
C3 C4 C5 . . 120.3(3) ?
C3 C4 H4 . . 119.9 ?
C5 C4 H4 . . 119.9 ?
C4 C5 C6 . . 120.2(3) ?
C4 C5 H5 . . 119.9 ?
C6 C5 H5 . . 119.9 ?
C1 C6 C5 . . 119.4(2) ?
C1 C6 H6 . . 120.3 ?
C5 C6 H6 . . 120.3 ?
N1 C7 C8 . . 111.31(18) ?
N1 C7 H7B . . 109.4 ?
C8 C7 H7B . . 109.4 ?
N1 C7 H7A . . 109.4 ?
C8 C7 H7A . . 109.4 ?
H7B C7 H7A . . 108.0 ?
O3 C8 O4 . . 123.2(2) ?
O3 C8 C7 . . 127.20(19) ?
O4 C8 C7 . . 109.60(19) ?
O4 C9 H9A . . 109.5 ?
O4 C9 H9B . . 109.5 ?
H9A C9 H9B . . 109.5 ?
O4 C9 H9C . . 109.5 ?
H9A C9 H9C . . 109.5 ?
H9B C9 H9C . . 109.5 ?

loop_
_geom_bond_atom_site_label_1
_geom_bond_atom_site_label_2
_geom_bond_site_symmetry_2
_geom_bond_distance
_geom_bond_publ_flag
S1 O1 . 1.4290(16) ?
S1 O2 . 1.4291(15) ?
S1 N1 . 1.618(2) ?
S1 C1 . 1.767(2) ?
O3 C8 . 1.198(3) ?
O4 C8 . 1.336(2) ?
O4 C9 . 1.466(4) ?
N1 C7 . 1.454(3) ?
N1 H1 . 0.8600 ?
C1 C2 . 1.380(3) ?
C1 C6 . 1.381(3) ?
C2 C3 . 1.386(4) ?
C2 H2 . 0.9300 ?
C3 C4 . 1.369(4) ?
C3 H3 . 0.9300 ?
C4 C5 . 1.372(4) ?
C4 H4 . 0.9300 ?
C5 C6 . 1.383(4) ?
C5 H5 . 0.9300 ?
C6 H6 . 0.9300 ?
C7 C8 . 1.501(3) ?
C7 H7B . 0.9700 ?
C7 H7A . 0.9700 ?
C9 H9A . 0.9600 ?
C9 H9B . 0.9600 ?
C9 H9C . 0.9600 ?

loop_
_geom_hbond_atom_site_label_D
_geom_hbond_atom_site_label_H
_geom_hbond_atom_site_label_A
_geom_hbond_site_symmetry_A
_geom_hbond_distance_DH
_geom_hbond_distance_HA
_geom_hbond_distance_DA
_geom_hbond_angle_DHA
N1 H1 O3 2_655 0.8600 2.2800 2.998(2) 141.00
C7 H7B O3 1_565 0.9700 2.5500 3.503(4) 168.00

loop_
_geom_torsion_atom_site_label_1
_geom_torsion_atom_site_label_2
_geom_torsion_atom_site_label_3
_geom_torsion_atom_site_label_4
_geom_torsion_site_symmetry_1
_geom_torsion_site_symmetry_2
_geom_torsion_site_symmetry_3
_geom_torsion_site_symmetry_4
_geom_torsion
_geom_torsion_publ_flag
O1 S1 N1 C7 . . . . 40.2(2) ?
O2 S1 N1 C7 . . . . 170.05(17) ?
C1 S1 N1 C7 . . . . -74.87(19) ?
O1 S1 C1 C2 . . . . -7.1(2) ?
O2 S1 C1 C2 . . . . -138.4(2) ?
N1 S1 C1 C2 . . . . 107.3(2) ?
O1 S1 C1 C6 . . . . 174.20(18) ?
O2 S1 C1 C6 . . . . 42.9(2) ?
N1 S1 C1 C6 . . . . -71.3(2) ?
C6 C1 C2 C3 . . . . -0.6(4) ?
S1 C1 C2 C3 . . . . -179.2(2) ?
C1 C2 C3 C4 . . . . 0.6(5) ?
C2 C3 C4 C5 . . . . -0.8(5) ?
C3 C4 C5 C6 . . . . 1.0(5) ?
C2 C1 C6 C5 . . . . 0.8(4) ?
S1 C1 C6 C5 . . . . 179.5(2) ?
C4 C5 C6 C1 . . . . -1.0(4) ?
S1 N1 C7 C8 . . . . -86.9(2) ?
C9 O4 C8 O3 . . . . 1.7(3) ?
C9 O4 C8 C7 . . . . -178.5(2) ?
N1 C7 C8 O3 . . . . -15.8(3) ?
N1 C7 C8 O4 . . . . 164.42(18) ?

loop_
_cod_related_entry_id
_cod_related_entry_database
_cod_related_entry_code
1 ChemSpider 4322673
